data_4512017
loop_
_publ_author_name
'Ordonez, Carlos'
'Fonari, Marina'
'Lindline, Jennifer'
'Wei, Qiang'
'Timofeeva, Tatiana'

_publ_section_title
;
 How Structure-Directing Cations Tune the Fluorescence of Metal--Organic
 Frameworks
;
_journal_issue 11
_journal_name_full 'Crystal Growth &amp; Design'
_journal_page_first 5452
_journal_paper_doi 10.1021/cg5006133
_journal_volume 14
_journal_year 2014
_chemical_formula_moiety 'C9 H9 N2 O6 Zn, C H3 N O, H4 N'
_chemical_formula_sum 'C10 H16 N4 O7 Zn'
_chemical_formula_weight 369.64
_chemical_name_systematic
; 
 ? 
;
_space_group_IT_number 2
_symmetry_cell_setting triclinic
_symmetry_space_group_name_Hall '-P 1'
_symmetry_space_group_name_H-M 'P -1'
_atom_sites_solution_hydrogens geom
_atom_sites_solution_primary direct
_atom_sites_solution_secondary difmap
_audit_creation_method SHELXL-97
_cell_angle_alpha 67.335(5)
_cell_angle_beta 68.389(5)
_cell_angle_gamma 68.702(5)
_cell_formula_units_Z 2
_cell_length_a 8.333(3)
_cell_length_b 9.780(4)
_cell_length_c 10.670(4)
_cell_measurement_temperature 100(2)
_cell_volume 720.8(5)
_computing_cell_refinement 'SAINT+ ver. 6.2 (Bruker, 2001)'
_computing_data_collection 'APEX2  (Bruker, 2005)'
_computing_data_reduction 'SAINT+ ver. 6.2 (Bruker, 2001)'
_computing_molecular_graphics 'SHELXTL ver. 6.12 (Sheldrick, 2001)'
_computing_publication_material 'SHELXTL ver. 6.12 (Sheldrick, 2001)'
_computing_structure_refinement 'SHELXTL ver. 6.12 (Sheldrick, 2001)'
_computing_structure_solution 'SHELXTL ver. 6.12 (Sheldrick, 2001)'
_diffrn_ambient_temperature 100(2)
_diffrn_measured_fraction_theta_full 0.992
_diffrn_measured_fraction_theta_max 0.992
_diffrn_measurement_device_type 'Bruker SMART APEX II CCD area detector'
_diffrn_measurement_method 'phi and omega scans'
_diffrn_radiation_monochromator graphite
_diffrn_radiation_source 'fine-focus sealed tube'
_diffrn_radiation_type MoK\a
_diffrn_radiation_wavelength 0.71073
_diffrn_reflns_av_R_equivalents 0.0193
_diffrn_reflns_av_sigmaI/netI 0.0282
_diffrn_reflns_limit_h_max 10
_diffrn_reflns_limit_h_min -10
_diffrn_reflns_limit_k_max 12
_diffrn_reflns_limit_k_min -12
_diffrn_reflns_limit_l_max 13
_diffrn_reflns_limit_l_min -13
_diffrn_reflns_number 6258
_diffrn_reflns_theta_full 26.47
_diffrn_reflns_theta_max 26.47
_diffrn_reflns_theta_min 4.25
_exptl_absorpt_coefficient_mu 1.746
_exptl_absorpt_correction_type multi-scan
_exptl_absorpt_process_details 'SADABS (Sheldrick, 2003)'
_exptl_crystal_density_diffrn 1.703
_exptl_crystal_density_meas ?
_exptl_crystal_density_method 'not measured'
_exptl_crystal_F_000 380
_refine_diff_density_max 0.445
_refine_diff_density_min -0.333
_refine_diff_density_rms 0.068
_refine_ls_extinction_method none
_refine_ls_goodness_of_fit_ref 1.052
_refine_ls_hydrogen_treatment mixed
_refine_ls_matrix_type full
_refine_ls_number_parameters 251
_refine_ls_number_reflns 2956
_refine_ls_number_restraints 0
_refine_ls_restrained_S_all 1.052
_refine_ls_R_factor_all 0.0289
_refine_ls_R_factor_gt 0.0244
_refine_ls_shift/su_max 0.000
_refine_ls_shift/su_mean 0.000
_refine_ls_structure_factor_coef Fsqd
_refine_ls_weighting_details 'calc w=1/[\s^2^(Fo^2^)+(0.0287P)^2^+0.3084P] where P=(Fo^2^+2Fc^2^)/3'
_refine_ls_weighting_scheme calc
_refine_ls_wR_factor_gt 0.0564
_refine_ls_wR_factor_ref 0.0585
_reflns_number_gt 2690
_reflns_number_total 2956
_reflns_threshold_expression >2sigma(I)
_cod_data_source_file Zn-BTC-NH4.cif
_cod_data_source_block zn-btc-nh4
_cod_depositor_comments
;Adding full bibliography for 4512007--4512019.cif.

The following automatic conversions were performed:

'_exptl_crystal_density_meas' value 'not measured' was changed to '?'
- the value is perceived as not measured.

Automatic conversion script
Id: cif_fix_values 3008 2015-01-20 13:52:24Z robertas 
;
_cod_original_sg_symbol_H-M P-1
_cod_database_code 4512017

loop_
_symmetry_equiv_pos_as_xyz
'x, y, z'
'-x, -y, -z'

loop_
_atom_site_label
_atom_site_type_symbol
_atom_site_fract_x
_atom_site_fract_y
_atom_site_fract_z
_atom_site_U_iso_or_equiv
_atom_site_adp_type
_atom_site_occupancy
_atom_site_symmetry_multiplicity
_atom_site_calc_flag
_atom_site_refinement_flags
Zn1 Zn 0.30902(3) 0.06347(2) 0.21798(2) 0.00943(8) Uani 1 1 d .
N2 N 0.2024(2) 0.0133(2) 0.10667(18) 0.0120(3) Uani 1 1 d .
O3 O 0.12055(17) 0.17499(14) 0.35501(13) 0.0112(3) Uani 1 1 d .
O4 O 0.06464(16) 0.33961(14) 0.15443(13) 0.0107(3) Uani 1 1 d .
O5 O 0.43179(17) -0.12083(14) 0.34748(13) 0.0117(3) Uani 1 1 d .
O6 O 0.57619(17) -0.19065(15) 0.15099(13) 0.0133(3) Uani 1 1 d .
O7 O -0.42964(17) 0.53910(15) 0.79752(13) 0.0141(3) Uani 1 1 d .
O8 O -0.22098(18) 0.31718(14) 0.80584(13) 0.0139(3) Uani 1 1 d .
C1 C 0.0347(2) 0.3020(2) 0.28547(19) 0.0096(4) Uani 1 1 d .
C2 C -0.1090(2) 0.4069(2) 0.36646(19) 0.0097(4) Uani 1 1 d .
C3 C -0.2109(2) 0.5411(2) 0.29329(19) 0.0098(4) Uani 1 1 d .
H3 H -0.1875 0.5642 0.1962 0.012 Uiso 1 1 calc R
C4 C -0.1434(2) 0.3741(2) 0.51178(19) 0.0101(4) Uani 1 1 d .
H4 H -0.0760 0.2847 0.5613 0.012 Uiso 1 1 calc R
C5 C 0.5469(2) -0.2150(2) 0.27960(19) 0.0096(4) Uani 1 1 d .
C7 C -0.3806(2) 0.6065(2) 0.50896(19) 0.0096(4) Uani 1 1 d .
H7 H -0.4721 0.6723 0.5566 0.012 Uiso 1 1 calc R
C8 C -0.2775(2) 0.4736(2) 0.58341(19) 0.0093(4) Uani 1 1 d .
C9 C -0.3127(2) 0.4400(2) 0.74110(19) 0.0101(4) Uani 1 1 d .
C10 C 0.6531(2) -0.3591(2) 0.36318(19) 0.0102(4) Uani 1 1 d .
N1 N 0.2235(2) 0.5883(2) 0.97801(19) 0.0130(3) Uani 1 1 d .
H1N H 0.221(3) 0.631(3) 1.036(3) 0.022(6) Uiso 1 1 d .
H2N H 0.172(3) 0.512(3) 1.027(3) 0.020(6) Uiso 1 1 d .
H3N H 0.333(3) 0.559(3) 0.923(3) 0.022(6) Uiso 1 1 d .
H4N H 0.154(4) 0.650(3) 0.926(3) 0.032(7) Uiso 1 1 d .
N3 N 0.4801(2) 0.19682(19) 0.10974(18) 0.0115(3) Uani 1 1 d .
H9N H 0.446(3) 0.276(3) 0.132(2) 0.015(6) Uiso 1 1 d .
H8N H 0.488(3) 0.222(3) 0.021(3) 0.024(6) Uiso 1 1 d .
H5N H 0.257(3) 0.049(3) 0.020(3) 0.015(6) Uiso 1 1 d .
H7N H 0.215(3) -0.084(3) 0.126(3) 0.028(7) Uiso 1 1 d .
H6N H 0.094(4) 0.057(3) 0.115(3) 0.025(7) Uiso 1 1 d .
H10N H 0.584(3) 0.159(3) 0.125(3) 0.023(6) Uiso 1 1 d .
N1S N 0.7082(2) 0.9375(2) 0.4227(2) 0.0168(4) Uani 1 1 d .
O1S O 0.80295(19) 1.10463(18) 0.21247(16) 0.0254(4) Uani 1 1 d .
C1S C 0.8110(3) 1.0272(2) 0.3335(2) 0.0189(4) Uani 1 1 d .
H2X H 0.730(4) 0.887(3) 0.497(3) 0.032(7) Uiso 1 1 d .
H1X H 0.623(3) 0.928(3) 0.401(3) 0.024(6) Uiso 1 1 d .
H3X H 0.904(3) 1.026(3) 0.369(2) 0.021(6) Uiso 1 1 d .

loop_
_atom_site_aniso_label
_atom_site_aniso_U_11
_atom_site_aniso_U_22
_atom_site_aniso_U_33
_atom_site_aniso_U_23
_atom_site_aniso_U_13
_atom_site_aniso_U_12
Zn1 0.00904(12) 0.00850(12) 0.01012(12) -0.00377(8) -0.00380(8) 0.00083(8)
N2 0.0130(9) 0.0105(8) 0.0117(9) -0.0035(7) -0.0039(7) -0.0012(7)
O3 0.0118(7) 0.0090(6) 0.0103(6) -0.0042(5) -0.0042(5) 0.0028(5)
O4 0.0119(6) 0.0113(6) 0.0079(6) -0.0039(5) -0.0032(5) -0.0001(5)
O5 0.0127(6) 0.0081(6) 0.0125(7) -0.0040(5) -0.0055(5) 0.0025(5)
O6 0.0148(7) 0.0137(7) 0.0089(6) -0.0023(5) -0.0053(5) 0.0004(5)
O7 0.0158(7) 0.0136(7) 0.0112(7) -0.0064(5) -0.0020(5) -0.0004(5)
O8 0.0196(7) 0.0103(6) 0.0102(7) -0.0012(5) -0.0064(5) -0.0014(5)
C1 0.0075(9) 0.0100(9) 0.0128(9) -0.0035(7) -0.0033(7) -0.0031(7)
C2 0.0092(9) 0.0087(8) 0.0114(9) -0.0039(7) -0.0020(7) -0.0021(7)
C3 0.0118(9) 0.0110(9) 0.0081(9) -0.0029(7) -0.0037(7) -0.0034(7)
C4 0.0110(9) 0.0068(8) 0.0116(9) -0.0014(7) -0.0053(7) -0.0004(7)
C5 0.0082(9) 0.0093(9) 0.0127(9) -0.0033(7) -0.0044(7) -0.0021(7)
C7 0.0082(9) 0.0097(9) 0.0115(9) -0.0048(7) -0.0013(7) -0.0025(7)
C8 0.0105(9) 0.0088(8) 0.0095(9) -0.0024(7) -0.0026(7) -0.0041(7)
C9 0.0100(9) 0.0105(9) 0.0115(9) -0.0035(7) -0.0030(7) -0.0042(7)
C10 0.0099(9) 0.0096(9) 0.0107(9) -0.0024(7) -0.0032(7) -0.0024(7)
N1 0.0146(9) 0.0126(8) 0.0121(8) -0.0028(7) -0.0058(7) -0.0024(7)
N3 0.0125(9) 0.0098(8) 0.0122(9) -0.0050(7) -0.0045(7) 0.0003(7)
N1S 0.0187(9) 0.0201(9) 0.0155(9) -0.0046(7) -0.0086(8) -0.0056(7)
O1S 0.0167(8) 0.0264(8) 0.0247(9) 0.0089(7) -0.0111(6) -0.0080(6)
C1S 0.0137(10) 0.0168(10) 0.0259(12) -0.0036(9) -0.0091(9) -0.0024(8)

loop_
_atom_type_symbol
_atom_type_description
_atom_type_scat_dispersion_real
_atom_type_scat_dispersion_imag
_atom_type_scat_source
C C 0.0033 0.0016 'International Tables Vol C Tables 4.2.6.8 and 6.1.1.4'
H H 0.0000 0.0000 'International Tables Vol C Tables 4.2.6.8 and 6.1.1.4'
N N 0.0061 0.0033 'International Tables Vol C Tables 4.2.6.8 and 6.1.1.4'
O O 0.0106 0.0060 'International Tables Vol C Tables 4.2.6.8 and 6.1.1.4'
Zn Zn 0.2839 1.4301 'International Tables Vol C Tables 4.2.6.8 and 6.1.1.4'

loop_
_geom_angle_atom_site_label_1
_geom_angle_atom_site_label_2
_geom_angle_atom_site_label_3
_geom_angle
_geom_angle_site_symmetry_1
_geom_angle_site_symmetry_3
N2 Zn1 O5 113.69(7) . .
N2 Zn1 N3 117.19(8) . .
O5 Zn1 N3 106.65(7) . .
N2 Zn1 O3 112.07(7) . .
O5 Zn1 O3 101.46(6) . .
N3 Zn1 O3 104.23(7) . .
C1 O3 Zn1 108.77(11) . .
C5 O5 Zn1 110.48(11) . .
O4 C1 O3 122.40(16) . .
O4 C1 C2 119.65(16) . .
O3 C1 C2 117.95(16) . .
C3 C2 C4 119.16(16) . .
C3 C2 C1 118.62(16) . .
C4 C2 C1 122.22(16) . .
C10 C3 C2 120.98(17) 1_465 .
C8 C4 C2 120.72(16) . .
O6 C5 O5 123.46(16) . .
O6 C5 C10 119.84(16) . .
O5 C5 C10 116.67(16) . .
C8 C7 C10 120.35(17) . 1_465
C4 C8 C7 119.46(17) . .
C4 C8 C9 120.85(16) . .
C7 C8 C9 119.69(16) . .
O7 C9 O8 124.51(17) . .
O7 C9 C8 117.32(15) . .
O8 C9 C8 118.15(15) . .
C3 C10 C7 119.32(17) 1_645 1_645
C3 C10 C5 119.12(16) 1_645 .
C7 C10 C5 121.56(16) 1_645 .
O1S C1S N1S 126.2(2) . .

loop_
_geom_bond_atom_site_label_1
_geom_bond_atom_site_label_2
_geom_bond_distance
_geom_bond_site_symmetry_2
Zn1 N2 1.9960(17) .
Zn1 O5 1.9968(13) .
Zn1 N3 2.0108(18) .
Zn1 O3 2.0217(13) .
O3 C1 1.281(2) .
O4 C1 1.251(2) .
O5 C5 1.286(2) .
O6 C5 1.242(2) .
O7 C9 1.258(2) .
O8 C9 1.260(2) .
C1 C2 1.504(2) .
C2 C3 1.394(3) .
C2 C4 1.395(3) .
C3 C10 1.388(3) 1_465
C4 C8 1.391(3) .
C5 C10 1.507(3) .
C7 C8 1.398(3) .
C7 C10 1.398(3) 1_465
C8 C9 1.518(3) .
C10 C3 1.388(3) 1_645
C10 C7 1.398(3) 1_645
N1S C1S 1.308(3) .
O1S C1S 1.233(3) .

loop_
_geom_hbond_atom_site_label_D
_geom_hbond_atom_site_label_H
_geom_hbond_atom_site_label_A
_geom_hbond_distance_DH
_geom_hbond_distance_HA
_geom_hbond_distance_DA
_geom_hbond_angle_DHA
_geom_hbond_site_symmetry_A
N1 H1N O8 0.87(3) 1.94(3) 2.787(2) 168(2) 2_567
N1 H2N O4 0.89(3) 1.98(3) 2.861(2) 173(2) 1_556
N1 H3N O7 0.90(3) 1.93(3) 2.810(2) 167(2) 1_655
N1 H4N O4 0.86(3) 2.24(3) 2.960(2) 142(2) 2_566
N1 H4N O1S 0.86(3) 2.36(3) 2.889(3) 120(2) 2_676
N3 H9N O7 0.82(2) 2.15(3) 2.950(2) 164(2) 2_566
N3 H8N O6 0.86(3) 2.24(3) 3.012(2) 148(2) 2_655
N3 H10N O1S 0.86(3) 2.16(3) 2.983(2) 162(2) 1_545
N2 H5N O6 0.86(2) 2.18(2) 2.981(2) 154(2) 2_655
N2 H7N O8 0.87(3) 2.09(3) 2.959(2) 173(2) 2_556
N2 H6N O1S 0.83(3) 2.21(3) 3.000(3) 158(2) 1_445
N1S H2X O3 0.80(3) 2.14(3) 2.866(2) 150(2) 2_666
N1S H1X O5 0.86(3) 2.13(3) 2.991(2) 173(2) 1_565
